data_7053291
loop_
_publ_author_name
'B\'athori, Nikoletta B.'
'Bombicz, Petra'
'Bourne, Susan A.'
'Venter, Gerhard A.'

_publ_section_title
;
 Investigation of sublimation with and without dissociation in the
 chloride and nitrate salts of 4-(1-hydroxy-1,2-diphenylethyl)pyridine
;
_journal_issue 3
_journal_name_full 'New Journal of Chemistry'
_journal_page_first 405
_journal_paper_doi 10.1039/b9nj00411d
_journal_volume 34
_journal_year 2010
_chemical_formula_moiety 'C19 H18 N O, Cl'
_chemical_formula_sum 'C19 H18 Cl N O'
_chemical_formula_weight 311.79
_chemical_name_common '4-(1-hydroxy-1,2-diphenylethyl)pyridium chloride'
_chemical_name_systematic
;
4-(1-hydroxy-1,2-diphenylethyl)pyridium chloride
;
_space_group_IT_number 2
_symmetry_cell_setting triclinic
_symmetry_Int_Tables_number 2
_symmetry_space_group_name_Hall '-P 1'
_symmetry_space_group_name_H-M 'P -1'
_atom_sites_solution_hydrogens geom
_atom_sites_solution_primary direct
_atom_sites_solution_secondary difmap
_audit_creation_method SHELXL-97
_cell_angle_alpha 102.22(3)
_cell_angle_beta 92.54(3)
_cell_angle_gamma 106.21(3)
_cell_formula_units_Z 2
_cell_length_a 6.3219(13)
_cell_length_b 8.4477(17)
_cell_length_c 15.349(3)
_cell_measurement_reflns_used 12756
_cell_measurement_temperature 100(2)
_cell_measurement_theta_max 26.34
_cell_measurement_theta_min 3.29
_cell_volume 764.6(3)
_computing_cell_refinement 'DENZO-SMN (Otwinowski & Minor, 1997)'
_computing_data_collection 'COLLECT (Nonius, 2000)'
_computing_data_reduction DENZO-SMN
_computing_molecular_graphics 'X-Seed (Barbour, 2001)'
_computing_publication_material SHELXL-97
_computing_structure_refinement 'SHELXL-97 (Sheldrick, 1997)'
_computing_structure_solution 'SHELXS-97 (Sheldrick, 1997)'
_diffrn_ambient_temperature 173(2)
_diffrn_measured_fraction_theta_full 0.995
_diffrn_measured_fraction_theta_max 0.995
_diffrn_measurement_device_type 'Nonius Kappa CCD diffractometer'
_diffrn_measurement_method '1.2\% \f scans and \w scans'
_diffrn_radiation_monochromator graphite
_diffrn_radiation_type MoK\a
_diffrn_radiation_wavelength 0.71073
_diffrn_reflns_av_R_equivalents 0.0325
_diffrn_reflns_av_sigmaI/netI 0.0296
_diffrn_reflns_limit_h_max 7
_diffrn_reflns_limit_h_min -7
_diffrn_reflns_limit_k_max 10
_diffrn_reflns_limit_k_min -10
_diffrn_reflns_limit_l_max 18
_diffrn_reflns_limit_l_min -19
_diffrn_reflns_number 12756
_diffrn_reflns_theta_full 26.34
_diffrn_reflns_theta_max 26.34
_diffrn_reflns_theta_min 3.29
_diffrn_source 'fine-focus sealed tube'
_exptl_absorpt_coefficient_mu 0.251
_exptl_absorpt_correction_T_max 0.882
_exptl_absorpt_correction_T_min 0.879
_exptl_absorpt_correction_type multi-scan
_exptl_crystal_colour colorless
_exptl_crystal_density_diffrn 1.354
_exptl_crystal_density_method 'not measured'
_exptl_crystal_description chunk
_exptl_crystal_F_000 328
_exptl_crystal_recrystallization_method methanol
_exptl_crystal_size_max 0.50
_exptl_crystal_size_mid 0.50
_exptl_crystal_size_min 0.50
_refine_diff_density_max 0.269
_refine_diff_density_min -0.217
_refine_diff_density_rms 0.049
_refine_ls_extinction_coef 0.003(3)
_refine_ls_extinction_expression Fc^*^=kFc[1+0.001xFc^2^\l^3^/sin(2\q)]^-1/4^
_refine_ls_extinction_method SHELXL
_refine_ls_goodness_of_fit_ref 1.036
_refine_ls_hydrogen_treatment noref
_refine_ls_matrix_type full
_refine_ls_number_parameters 208
_refine_ls_number_reflns 3103
_refine_ls_number_restraints 0
_refine_ls_restrained_S_all 1.036
_refine_ls_R_factor_all 0.0426
_refine_ls_R_factor_gt 0.0333
_refine_ls_shift/su_max 0.000
_refine_ls_shift/su_mean 0.000
_refine_ls_structure_factor_coef Fsqd
_refine_ls_weighting_details 'calc w=1/[\s^2^(Fo^2^)+(0.0443P)^2^+0.3508P] where P=(Fo^2^+2Fc^2^)/3'
_refine_ls_weighting_scheme calc
_refine_ls_wR_factor_gt 0.0836
_refine_ls_wR_factor_ref 0.0895
_reflns_number_gt 2637
_reflns_number_total 3103
_reflns_threshold_expression >2sigma(I)
_cod_data_source_file b9nj00411d.txt
_cod_data_source_block 1.HCl
_cod_depositor_comments
;
The following automatic conversions were performed:

'_symmetry_cell_setting' value 'Triclinic' changed to 'triclinic'
according to /home/saulius/struct/CIF-dictionaries/cif_core.dic
dictionary named 'cif_core.dic' version 2.4.2 from 2011-04-26.

Automatic conversion script
Id: cif_fix_values 1891 2012-01-12 08:04:46Z andrius 
;
_cod_database_code 7053291

loop_
_symmetry_equiv_pos_as_xyz
'x, y, z'
'-x, -y, -z'

loop_
_atom_site_label
_atom_site_type_symbol
_atom_site_fract_x
_atom_site_fract_y
_atom_site_fract_z
_atom_site_U_iso_or_equiv
_atom_site_adp_type
_atom_site_occupancy
_atom_site_symmetry_multiplicity
_atom_site_calc_flag
_atom_site_refinement_flags
Cl1 Cl 0.68004(6) 0.88693(4) 0.04004(2) 0.01796(13) Uani 1 1 d .
N1 N -0.1669(2) 0.28393(17) 0.07394(9) 0.0212(3) Uani 1 1 d .
H1 H -0.254(3) 0.185(3) 0.0504(14) 0.038(6) Uiso 1 1 d .
C2 C 0.0337(3) 0.2981(2) 0.11194(10) 0.0225(3) Uani 1 1 d .
H2 H 0.0807 0.1998 0.1091 0.027 Uiso 1 1 calc R
C3 C 0.1724(3) 0.45503(19) 0.15523(10) 0.0203(3) Uani 1 1 d .
H3 H 0.3152 0.4651 0.1822 0.024 Uiso 1 1 calc R
C4 C 0.1033(2) 0.59981(18) 0.15950(9) 0.0159(3) Uani 1 1 d .
C5 C -0.1055(2) 0.57852(19) 0.11668(11) 0.0214(3) Uani 1 1 d .
H5 H -0.1558 0.6744 0.1165 0.026 Uiso 1 1 calc R
C6 C -0.2385(3) 0.4187(2) 0.07477(11) 0.0239(3) Uani 1 1 d .
H6 H -0.3815 0.4042 0.0464 0.029 Uiso 1 1 calc R
C7 C 0.2550(2) 0.77155(18) 0.21420(10) 0.0161(3) Uani 1 1 d .
O8 O 0.47954(16) 0.77556(13) 0.20577(7) 0.0195(2) Uani 1 1 d .
H8 H 0.518(4) 0.806(3) 0.1575(16) 0.049(6) Uiso 1 1 d .
C9 C 0.2053(2) 0.92277(18) 0.18447(10) 0.0174(3) Uani 1 1 d .
H9A H 0.2505 0.9238 0.1236 0.021 Uiso 1 1 calc R
H9B H 0.0434 0.9056 0.1808 0.021 Uiso 1 1 calc R
C10 C 0.3217(2) 1.09351(18) 0.24653(10) 0.0170(3) Uani 1 1 d .
C11 C 0.2011(3) 1.17763(19) 0.30335(10) 0.0204(3) Uani 1 1 d .
H11 H 0.0466 1.1268 0.3029 0.024 Uiso 1 1 calc R
C12 C 0.3038(3) 1.3349(2) 0.36069(11) 0.0234(3) Uani 1 1 d .
H12 H 0.2197 1.3908 0.3990 0.028 Uiso 1 1 calc R
C13 C 0.5290(3) 1.4096(2) 0.36181(11) 0.0246(4) Uani 1 1 d .
H13 H 0.5999 1.5165 0.4014 0.030 Uiso 1 1 calc R
C14 C 0.6509(3) 1.3288(2) 0.30536(11) 0.0249(4) Uani 1 1 d .
H14 H 0.8051 1.3807 0.3059 0.030 Uiso 1 1 calc R
C15 C 0.5481(3) 1.17135(19) 0.24776(10) 0.0210(3) Uani 1 1 d .
H15 H 0.6326 1.1166 0.2091 0.025 Uiso 1 1 calc R
C16 C 0.2183(2) 0.77920(17) 0.31292(10) 0.0159(3) Uani 1 1 d .
C17 C 0.0134(2) 0.78082(19) 0.34277(10) 0.0200(3) Uani 1 1 d .
H17 H -0.1072 0.7724 0.3011 0.024 Uiso 1 1 calc R
C18 C -0.0154(2) 0.7946(2) 0.43279(11) 0.0224(3) Uani 1 1 d .
H18 H -0.1543 0.7988 0.4527 0.027 Uiso 1 1 calc R
C19 C 0.1578(3) 0.8024(2) 0.49389(11) 0.0233(3) Uani 1 1 d .
H19 H 0.1373 0.8102 0.5554 0.028 Uiso 1 1 calc R
C20 C 0.3600(3) 0.7986(2) 0.46460(11) 0.0263(4) Uani 1 1 d .
H20 H 0.4786 0.8029 0.5061 0.032 Uiso 1 1 calc R
C21 C 0.3910(3) 0.7885(2) 0.37467(11) 0.0220(3) Uani 1 1 d .
H21 H 0.5316 0.7880 0.3554 0.026 Uiso 1 1 calc R

loop_
_atom_site_aniso_label
_atom_site_aniso_U_11
_atom_site_aniso_U_22
_atom_site_aniso_U_33
_atom_site_aniso_U_23
_atom_site_aniso_U_13
_atom_site_aniso_U_12
Cl1 0.0193(2) 0.01504(19) 0.0196(2) 0.00434(14) 0.00222(13) 0.00508(14)
N1 0.0294(7) 0.0133(7) 0.0165(7) 0.0009(5) 0.0039(5) 0.0007(6)
C2 0.0331(9) 0.0169(8) 0.0211(8) 0.0061(6) 0.0096(7) 0.0108(7)
C3 0.0238(8) 0.0199(8) 0.0188(8) 0.0051(6) 0.0038(6) 0.0085(6)
C4 0.0207(7) 0.0153(7) 0.0123(7) 0.0046(6) 0.0051(6) 0.0050(6)
C5 0.0226(8) 0.0163(7) 0.0243(8) 0.0028(6) -0.0002(6) 0.0063(6)
C6 0.0246(8) 0.0201(8) 0.0240(9) 0.0036(7) -0.0007(7) 0.0034(6)
C7 0.0149(7) 0.0154(7) 0.0190(8) 0.0050(6) 0.0025(6) 0.0054(6)
O8 0.0160(5) 0.0234(6) 0.0220(6) 0.0091(5) 0.0054(4) 0.0069(4)
C9 0.0187(7) 0.0152(7) 0.0183(8) 0.0049(6) 0.0009(6) 0.0042(6)
C10 0.0217(7) 0.0130(7) 0.0169(7) 0.0060(6) 0.0008(6) 0.0043(6)
C11 0.0213(7) 0.0174(7) 0.0229(8) 0.0064(6) 0.0032(6) 0.0051(6)
C12 0.0292(8) 0.0186(8) 0.0227(8) 0.0038(7) 0.0055(7) 0.0079(7)
C13 0.0303(9) 0.0150(8) 0.0238(9) 0.0019(6) -0.0017(7) 0.0017(6)
C14 0.0219(8) 0.0201(8) 0.0306(9) 0.0087(7) 0.0019(7) 0.0009(6)
C15 0.0225(8) 0.0184(8) 0.0224(8) 0.0064(6) 0.0047(6) 0.0048(6)
C16 0.0182(7) 0.0096(6) 0.0184(8) 0.0028(6) 0.0015(6) 0.0020(5)
C17 0.0167(7) 0.0197(8) 0.0212(8) 0.0033(6) -0.0005(6) 0.0028(6)
C18 0.0173(7) 0.0219(8) 0.0258(9) 0.0037(7) 0.0065(6) 0.0029(6)
C19 0.0287(8) 0.0234(8) 0.0169(8) 0.0049(6) 0.0047(6) 0.0059(7)
C20 0.0247(8) 0.0343(9) 0.0219(8) 0.0073(7) -0.0009(6) 0.0120(7)
C21 0.0188(7) 0.0272(8) 0.0225(8) 0.0063(7) 0.0036(6) 0.0102(6)

loop_
_atom_type_symbol
_atom_type_description
_atom_type_scat_dispersion_real
_atom_type_scat_dispersion_imag
_atom_type_scat_source
C C 0.0033 0.0016 'International Tables Vol C Tables 4.2.6.8 and 6.1.1.4'
H H 0.0000 0.0000 'International Tables Vol C Tables 4.2.6.8 and 6.1.1.4'
N N 0.0061 0.0033 'International Tables Vol C Tables 4.2.6.8 and 6.1.1.4'
O O 0.0106 0.0060 'International Tables Vol C Tables 4.2.6.8 and 6.1.1.4'
Cl Cl 0.1484 0.1585 'International Tables Vol C Tables 4.2.6.8 and 6.1.1.4'

loop_
_geom_angle_atom_site_label_1
_geom_angle_atom_site_label_2
_geom_angle_atom_site_label_3
_geom_angle
C2 N1 C6 122.13(14)
N1 C2 C3 120.02(14)
C2 C3 C4 120.02(15)
C5 C4 C3 117.66(14)
C5 C4 C7 123.53(13)
C3 C4 C7 118.75(13)
C6 C5 C4 120.05(14)
N1 C6 C5 120.09(15)
O8 C7 C16 107.39(12)
O8 C7 C4 108.79(12)
C16 C7 C4 106.94(11)
O8 C7 C9 110.78(11)
C16 C7 C9 110.59(12)
C4 C7 C9 112.16(12)
C10 C9 C7 113.93(12)
C11 C10 C15 118.54(14)
C11 C10 C9 119.83(13)
C15 C10 C9 121.63(14)
C12 C11 C10 120.97(14)
C13 C12 C11 119.81(15)
C14 C13 C12 120.04(15)
C13 C14 C15 120.19(15)
C14 C15 C10 120.46(15)
C21 C16 C17 118.80(14)
C21 C16 C7 120.24(13)
C17 C16 C7 120.94(13)
C18 C17 C16 120.45(14)
C17 C18 C19 120.30(14)
C20 C19 C18 119.51(14)
C19 C20 C21 120.39(15)
C16 C21 C20 120.53(14)
N1 C2 H2 120.00
C3 C2 H2 120.00
C2 C3 H3 120.00
C4 C3 H3 120.00
C4 C5 H5 120.00
C6 C5 H5 120.00
N1 C6 H6 120.00
C5 C6 H6 120.00
C7 C9 H9A 109.00
C7 C9 H9B 109.00
C10 C9 H9A 109.00
C10 C9 H9B 109.00
H9A C9 H9B 108.00
C10 C11 H11 120.00
C12 C11 H11 119.00
C11 C12 H12 120.00
C13 C12 H12 120.00
C12 C13 H13 120.00
C14 C13 H13 120.00
C13 C14 H14 120.00
C15 C14 H14 120.00
C10 C15 H15 120.00
C14 C15 H15 120.00
C16 C17 H17 120.00
C18 C17 H17 120.00
C17 C18 H18 120.00
C19 C18 H18 120.00
C18 C19 H19 120.00
C20 C19 H19 120.00
C19 C20 H20 120.00
C21 C20 H20 120.00
C16 C21 H21 120.00
C20 C21 H21 120.00

loop_
_geom_bond_atom_site_label_1
_geom_bond_atom_site_label_2
_geom_bond_distance
N1 C2 1.335(2)
N1 C6 1.335(2)
C2 C3 1.376(2)
C3 C4 1.399(2)
C4 C5 1.395(2)
C4 C7 1.538(2)
C5 C6 1.376(2)
C7 O8 1.4227(17)
C7 C16 1.534(2)
C7 C9 1.548(2)
C9 C10 1.514(2)
C10 C11 1.394(2)
C10 C15 1.396(2)
C11 C12 1.390(2)
C12 C13 1.385(2)
C13 C14 1.383(2)
C14 C15 1.393(2)
C16 C21 1.387(2)
C16 C17 1.396(2)
C17 C18 1.386(2)
C18 C19 1.387(2)
C19 C20 1.380(2)
C20 C21 1.391(2)
C2 H2 0.9500
C3 H3 0.9500
C5 H5 0.9500
C6 H6 0.9500
C9 H9A 0.9900
C9 H9B 0.9900
C11 H11 0.9500
C12 H12 0.9500
C13 H13 0.9500
C14 H14 0.9500
C15 H15 0.9500
C17 H17 0.9500
C18 H18 0.9500
C19 H19 0.9500
C20 H20 0.9500
C21 H21 0.9500

loop_
_geom_contact_atom_site_label_1
_geom_contact_atom_site_label_2
_geom_contact_distance
_geom_contact_site_symmetry_2
_geom_contact_publ_flag
Cl1 O8 3.0977(13) . no
Cl1 N1 3.1400(16) 1_665 no
Cl1 C2 3.4791(19) 1_665 no
Cl1 Cl1 3.6764(9) 2_675 no
Cl1 N1 3.3884(16) 2_565 no
Cl1 C2 3.4015(19) 2_665 no
Cl1 C6 3.3433(19) 2_565 no
Cl1 C5 3.6247(17) 1_655 no
Cl1 H9B 3.0300 1_655 no
Cl1 H15 2.9700 . no
Cl1 H9A 3.1200 . no
Cl1 H1 2.40(2) 1_665 no
Cl1 H2 3.0600 1_665 no
Cl1 H5 2.7400 1_655 no
Cl1 H8 2.25(2) . no
Cl1 H1 2.82(2) 2_565 no
Cl1 H2 2.8800 2_665 no
Cl1 H6 2.6800 2_565 no
O8 Cl1 3.0977(13) . no
O8 C15 3.168(2) . no
O8 H15 2.7600 . no
O8 H3 2.4800 . no
O8 H21 2.2800 . no
N1 Cl1 3.1400(16) 1_445 no
N1 C15 3.437(2) 1_445 no
N1 Cl1 3.3884(16) 2_565 no
N1 H15 2.9000 1_445 no
C2 C11 3.518(2) 1_545 no
C2 Cl1 3.4015(19) 2_665 no
C2 Cl1 3.4791(19) 1_445 no
C5 C17 3.474(2) . no
C5 Cl1 3.6247(17) 1_455 no
C6 Cl1 3.3433(19) 2_565 no
C10 C17 3.463(2) . no
C11 C16 3.431(2) . no
C11 C2 3.518(2) 1_565 no
C11 C17 3.422(2) . no
C13 C21 3.515(3) 1_565 no
C15 O8 3.168(2) . no
C15 N1 3.437(2) 1_665 no
C16 C11 3.431(2) . no
C17 C11 3.422(2) . no
C17 C5 3.474(2) . no
C17 C10 3.463(2) . no
C18 C18 3.591(2) 2_576 no
C20 C20 3.285(2) 2_676 no
C21 C13 3.515(3) 1_545 no
C4 H17 2.9400 . no
C5 H17 2.9600 . no
C5 H9B 2.6100 . no
C9 H5 2.6200 . no
C9 H2 3.0900 1_565 no
C9 H17 2.9300 . no
C10 H2 2.9800 1_565 no
C12 H20 3.0100 2_676 no
C13 H20 2.9700 2_676 no
C14 H19 3.0700 2_676 no
C15 H8 3.05(2) . no
C17 H11 3.0600 . no
C17 H21 3.0800 1_455 no
C17 H9B 2.8900 . no
C18 H13 2.8100 1_445 no
C18 H21 3.0300 1_455 no
C20 H18 3.0800 1_655 no
C21 H18 3.0400 1_655 no
C21 H13 3.0400 1_545 no
H1 Cl1 2.40(2) 1_445 no
H1 Cl1 2.82(2) 2_565 no
H2 C9 3.0900 1_545 no
H2 C10 2.9800 1_545 no
H2 Cl1 3.0600 1_445 no
H2 Cl1 2.8800 2_665 no
H3 O8 2.4800 . no
H5 Cl1 2.7400 1_455 no
H5 H9B 2.0200 . no
H5 C9 2.6200 . no
H6 Cl1 2.6800 2_565 no
H8 Cl1 2.25(2) . no
H8 C15 3.05(2) . no
H8 H9A 2.2800 . no
H8 H15 2.4600 . no
H9A Cl1 3.1200 . no
H9A H8 2.2800 . no
H9B C5 2.6100 . no
H9B H11 2.3400 . no
H9B C17 2.8900 . no
H9B H5 2.0200 . no
H9B Cl1 3.0300 1_455 no
H9B H17 2.4500 . no
H11 H19 2.5400 2_576 no
H11 H9B 2.3400 . no
H11 C17 3.0600 . no
H13 C18 2.8100 1_665 no
H13 C21 3.0400 1_565 no
H13 H18 2.4000 1_665 no
H15 Cl1 2.9700 . no
H15 H8 2.4600 . no
H15 O8 2.7600 . no
H15 N1 2.9000 1_665 no
H17 C4 2.9400 . no
H17 H9B 2.4500 . no
H17 C5 2.9600 . no
H17 C9 2.9300 . no
H17 H21 2.4900 1_455 no
H18 H20 2.5000 1_455 no
H18 H21 2.4000 1_455 no
H18 H13 2.4000 1_445 no
H18 C20 3.0800 1_455 no
H18 C21 3.0400 1_455 no
H19 C14 3.0700 2_676 no
H19 H11 2.5400 2_576 no
H20 H18 2.5000 1_655 no
H20 C12 3.0100 2_676 no
H20 C13 2.9700 2_676 no
H21 C17 3.0800 1_655 no
H21 H18 2.4000 1_655 no
H21 C18 3.0300 1_655 no
H21 H17 2.4900 1_655 no
H21 O8 2.2800 . no

loop_
_geom_hbond_atom_site_label_D
_geom_hbond_atom_site_label_H
_geom_hbond_atom_site_label_A
_geom_hbond_distance_DH
_geom_hbond_distance_HA
_geom_hbond_distance_DA
_geom_hbond_angle_DHA
_geom_hbond_site_symmetry_A
_geom_hbond_publ_flag
N1 H1 Cl1 0.85(2) 2.40(2) 3.1400(16) 144.7(18) 1_445 yes
N1 H1 Cl1 0.85(2) 2.82(2) 3.3884(16) 125.6(18) 2_565 yes
O8 H8 Cl1 0.86(2) 2.25(2) 3.0977(13) 170(2) . yes
C5 H5 Cl1 0.9500 2.7400 3.6247(17) 156.00 1_455 yes
C6 H6 Cl1 0.9500 2.6800 3.3433(19) 128.00 2_565 yes
C21 H21 O8 0.9500 2.2800 2.663(2) 103.00 . yes

loop_
_geom_torsion_atom_site_label_1
_geom_torsion_atom_site_label_2
_geom_torsion_atom_site_label_3
_geom_torsion_atom_site_label_4
_geom_torsion
_geom_torsion_publ_flag
C6 N1 C2 C3 1.3(2) no
C2 N1 C6 C5 -0.8(2) no
N1 C2 C3 C4 0.0(2) no
C2 C3 C4 C5 -1.7(2) no
C2 C3 C4 C7 175.57(14) no
C3 C4 C5 C6 2.1(2) no
C7 C4 C5 C6 -175.00(15) no
C3 C4 C7 O8 35.22(18) no
C3 C4 C7 C9 158.12(13) no
C3 C4 C7 C16 -80.49(16) no
C5 C4 C7 O8 -147.70(14) no
C5 C4 C7 C9 -24.80(19) no
C5 C4 C7 C16 96.60(16) no
C4 C5 C6 N1 -0.9(2) no
O8 C7 C9 C10 -68.37(15) no
C4 C7 C9 C10 169.87(12) no
C16 C7 C9 C10 50.59(15) no
O8 C7 C16 C17 178.70(13) no
O8 C7 C16 C21 0.15(19) no
C4 C7 C16 C17 -64.68(17) no
C4 C7 C16 C21 116.77(15) no
C9 C7 C16 C17 57.71(18) no
C9 C7 C16 C21 -120.84(15) no
C7 C9 C10 C11 -106.20(16) no
C7 C9 C10 C15 74.72(18) no
C9 C10 C11 C12 -179.70(15) no
C15 C10 C11 C12 -0.6(2) no
C9 C10 C15 C14 179.80(15) no
C11 C10 C15 C14 0.7(2) no
C10 C11 C12 C13 -0.1(2) no
C11 C12 C13 C14 0.7(3) no
C12 C13 C14 C15 -0.6(3) no
C13 C14 C15 C10 -0.1(2) no
C7 C16 C17 C18 -177.41(15) no
C21 C16 C17 C18 1.2(2) no
C7 C16 C21 C20 178.82(15) no
C17 C16 C21 C20 0.2(2) no
C16 C17 C18 C19 -1.7(2) no
C17 C18 C19 C20 0.9(3) no
C18 C19 C20 C21 0.6(3) no
C19 C20 C21 C16 -1.1(3) no
